data_2227435
loop_
_publ_author_name
'Fun, Hoong-Kun'
'Quah, Ching Kheng'
Nithinchandra
'Kalluraya, Balakrishna'

_publ_section_title
;
 3-(5-Nitro-2-furyl)-1-phenylprop-2-yn-1-one
;
_journal_coeditor_code FJ2357
_journal_issue 11
_journal_name_full 'Acta Crystallographica Section E'
_journal_page_first o3031
_journal_page_last o3032
_journal_paper_doi 10.1107/S1600536810043850
_journal_volume 66
_journal_year 2010
_chemical_formula_iupac 'C13 H7 N O4'
_chemical_formula_moiety 'C13 H7 N O4'
_chemical_formula_sum 'C13 H7 N O4'
_chemical_formula_weight 241.20
_chemical_name_systematic
;
3-(5-Nitro-2-furyl)-1-phenylprop-2-yn-1-one
;
_space_group_IT_number 14
_symmetry_cell_setting monoclinic
_symmetry_space_group_name_Hall '-P 2ybc'
_symmetry_space_group_name_H-M 'P 1 21/c 1'
_atom_sites_solution_hydrogens geom
_atom_sites_solution_primary direct
_atom_sites_solution_secondary difmap
_audit_creation_method SHELXL97
_cell_angle_alpha 90.00
_cell_angle_beta 110.8670(10)
_cell_angle_gamma 90.00
_cell_formula_units_Z 4
_cell_length_a 10.4685(2)
_cell_length_b 7.30060(10)
_cell_length_c 15.2642(2)
_cell_measurement_reflns_used 9876
_cell_measurement_temperature 100.00(10)
_cell_measurement_theta_max 37.55
_cell_measurement_theta_min 2.79
_cell_volume 1090.07(3)
_computing_cell_refinement 'SAINT (Bruker, 2009)'
_computing_data_collection 'APEX2 (Bruker, 2009)'
_computing_data_reduction 'SAINT (Bruker, 2009)'
_computing_molecular_graphics 'SHELXTL (Sheldrick, 2008)'
_computing_publication_material
;
SHELXTL (Sheldrick, 2008) and PLATON (Spek, 2009)
;
_computing_structure_refinement 'SHELXTL (Sheldrick, 2008)'
_computing_structure_solution 'SHELXTL (Sheldrick, 2008)'
_diffrn_ambient_temperature 100
_diffrn_measured_fraction_theta_full 0.999
_diffrn_measured_fraction_theta_max 0.999
_diffrn_measurement_device_type 'Bruker SMART APEXII CCD area-detector'
_diffrn_measurement_method '\f and \w'
_diffrn_radiation_monochromator graphite
_diffrn_radiation_source 'fine-focus sealed tube'
_diffrn_radiation_type MoK\a
_diffrn_radiation_wavelength 0.71073
_diffrn_reflns_av_R_equivalents 0.0298
_diffrn_reflns_av_sigmaI/netI 0.0184
_diffrn_reflns_limit_h_max 17
_diffrn_reflns_limit_h_min -17
_diffrn_reflns_limit_k_max 12
_diffrn_reflns_limit_k_min -12
_diffrn_reflns_limit_l_max 26
_diffrn_reflns_limit_l_min -25
_diffrn_reflns_number 40673
_diffrn_reflns_theta_full 37.66
_diffrn_reflns_theta_max 37.66
_diffrn_reflns_theta_min 2.08
_diffrn_standards_number 0
_exptl_absorpt_coefficient_mu 0.111
_exptl_absorpt_correction_T_max 0.9697
_exptl_absorpt_correction_T_min 0.9500
_exptl_absorpt_correction_type multi-scan
_exptl_absorpt_process_details '(SADABS; Bruker, 2009)'
_exptl_crystal_colour brown
_exptl_crystal_density_diffrn 1.470
_exptl_crystal_density_method 'not measured'
_exptl_crystal_description block
_exptl_crystal_F_000 496
_exptl_crystal_size_max 0.465
_exptl_crystal_size_mid 0.376
_exptl_crystal_size_min 0.278
_refine_diff_density_max 0.587
_refine_diff_density_min -0.330
_refine_ls_extinction_method none
_refine_ls_goodness_of_fit_ref 1.039
_refine_ls_hydrogen_treatment constr
_refine_ls_matrix_type full
_refine_ls_number_parameters 163
_refine_ls_number_reflns 5796
_refine_ls_number_restraints 0
_refine_ls_restrained_S_all 1.039
_refine_ls_R_factor_all 0.0477
_refine_ls_R_factor_gt 0.0399
_refine_ls_shift/su_max 0.002
_refine_ls_shift/su_mean 0.001
_refine_ls_structure_factor_coef Fsqd
_refine_ls_weighting_details 'calc w = 1/[\s^2^(Fo^2^)+(0.0678P)^2^+0.1893P] where P=(Fo^2^+2Fc^2^)/3'
_refine_ls_weighting_scheme calc
_refine_ls_wR_factor_gt 0.1117
_refine_ls_wR_factor_ref 0.1188
_reflns_number_gt 4934
_reflns_number_total 5796
_reflns_threshold_expression I>2\s(I)
_cod_data_source_file fj2357.cif
_cod_data_source_block I
_cod_original_sg_symbol_H-M 'P 21/c'
_cod_database_code 2227435
_cod_database_fobs_code 2227435

loop_
_symmetry_equiv_pos_as_xyz
'x, y, z'
'-x, y+1/2, -z+1/2'
'-x, -y, -z'
'x, -y-1/2, z-1/2'

loop_
_atom_site_type_symbol
_atom_site_label
_atom_site_fract_x
_atom_site_fract_y
_atom_site_fract_z
_atom_site_U_iso_or_equiv
_atom_site_adp_type
_atom_site_calc_flag
_atom_site_refinement_flags
_atom_site_occupancy
_atom_site_disorder_assembly
_atom_site_disorder_group
O O1 -0.11630(5) 0.27415(7) 1.04906(3) 0.01471(9) Uani d . 1 . .
O O2 -0.39290(6) 0.35131(8) 1.11730(4) 0.02350(11) Uani d . 1 . .
O O3 -0.19217(6) 0.23310(8) 1.19322(4) 0.02173(10) Uani d . 1 . .
O O4 0.31281(5) 0.03921(7) 0.98678(3) 0.01702(9) Uani d . 1 . .
N N1 -0.27662(6) 0.30540(8) 1.12394(4) 0.01630(10) Uani d . 1 . .
C C1 -0.23941(6) 0.33853(8) 1.04384(4) 0.01429(10) Uani d . 1 . .
C C2 -0.31207(6) 0.41459(9) 0.95952(5) 0.01643(11) Uani d . 1 . .
H H2 -0.3984 0.4675 0.9412 0.020 Uiso calc R 1 . .
C C3 -0.22679(6) 0.39527(9) 0.90560(5) 0.01704(11) Uani d . 1 . .
H H3 -0.2463 0.4335 0.8441 0.020 Uiso calc R 1 . .
C C4 -0.11011(6) 0.30936(9) 0.96198(4) 0.01464(10) Uani d . 1 . .
C C5 0.00843(6) 0.25151(9) 0.94661(5) 0.01623(11) Uani d . 1 . .
C C6 0.10953(6) 0.20010(9) 0.93282(4) 0.01633(11) Uani d . 1 . .
C C7 0.23677(6) 0.13782(8) 0.92494(4) 0.01320(10) Uani d . 1 . .
C C8 0.27014(6) 0.19941(8) 0.84344(4) 0.01292(10) Uani d . 1 . .
C C9 0.17614(7) 0.29769(9) 0.76987(4) 0.01676(11) Uani d . 1 . .
H H9 0.0897 0.3240 0.7707 0.020 Uiso calc R 1 . .
C C10 0.21317(8) 0.35576(10) 0.69539(5) 0.02011(12) Uani d . 1 . .
H H10 0.1514 0.4214 0.6463 0.024 Uiso calc R 1 . .
C C11 0.34271(8) 0.31575(10) 0.69438(5) 0.02020(12) Uani d . 1 . .
H H11 0.3673 0.3559 0.6448 0.024 Uiso calc R 1 . .
C C12 0.43585(7) 0.21588(10) 0.76724(5) 0.01871(11) Uani d . 1 . .
H H12 0.5219 0.1886 0.7658 0.022 Uiso calc R 1 . .
C C13 0.39983(6) 0.15728(9) 0.84181(4) 0.01523(10) Uani d . 1 . .
H H13 0.4615 0.0904 0.8904 0.018 Uiso calc R 1 . .

loop_
_atom_site_aniso_label
_atom_site_aniso_U_11
_atom_site_aniso_U_22
_atom_site_aniso_U_33
_atom_site_aniso_U_12
_atom_site_aniso_U_13
_atom_site_aniso_U_23
O1 0.01147(17) 0.01760(19) 0.01634(19) 0.00183(14) 0.00653(14) 0.00090(15)
O2 0.0173(2) 0.0286(3) 0.0299(3) 0.00376(18) 0.0150(2) -0.0001(2)
O3 0.0219(2) 0.0261(2) 0.0180(2) 0.00245(18) 0.00804(18) 0.00227(18)
O4 0.0181(2) 0.0185(2) 0.01441(18) 0.00230(15) 0.00568(15) 0.00193(15)
N1 0.0158(2) 0.0164(2) 0.0192(2) 0.00019(17) 0.00932(18) -0.00110(17)
C1 0.0117(2) 0.0154(2) 0.0176(2) 0.00109(17) 0.00733(18) -0.00024(18)
C2 0.0131(2) 0.0173(2) 0.0191(2) 0.00249(18) 0.00597(19) 0.00072(19)
C3 0.0155(2) 0.0189(3) 0.0172(2) 0.00230(19) 0.00642(19) 0.00149(19)
C4 0.0132(2) 0.0159(2) 0.0166(2) 0.00058(17) 0.00742(18) -0.00012(18)
C5 0.0143(2) 0.0174(2) 0.0190(2) -0.00023(18) 0.0085(2) -0.00129(19)
C6 0.0148(2) 0.0186(3) 0.0177(2) 0.00069(19) 0.00826(19) -0.00003(19)
C7 0.0124(2) 0.0142(2) 0.0139(2) -0.00032(16) 0.00575(17) -0.00142(17)
C8 0.0122(2) 0.0142(2) 0.0128(2) 0.00024(16) 0.00488(17) 0.00001(16)
C9 0.0150(2) 0.0180(2) 0.0157(2) 0.00193(19) 0.00354(19) 0.00166(19)
C10 0.0241(3) 0.0193(3) 0.0146(2) -0.0002(2) 0.0040(2) 0.0030(2)
C11 0.0263(3) 0.0213(3) 0.0146(2) -0.0062(2) 0.0092(2) -0.0006(2)
C12 0.0179(3) 0.0233(3) 0.0179(2) -0.0032(2) 0.0100(2) -0.0016(2)
C13 0.0126(2) 0.0190(2) 0.0150(2) 0.00056(18) 0.00601(18) 0.00020(18)

loop_
_atom_type_symbol
_atom_type_description
_atom_type_scat_dispersion_real
_atom_type_scat_dispersion_imag
_atom_type_scat_source
C C 0.0033 0.0016 'International Tables Vol C Tables 4.2.6.8 and 6.1.1.4'
H H 0.0000 0.0000 'International Tables Vol C Tables 4.2.6.8 and 6.1.1.4'
N N 0.0061 0.0033 'International Tables Vol C Tables 4.2.6.8 and 6.1.1.4'
O O 0.0106 0.0060 'International Tables Vol C Tables 4.2.6.8 and 6.1.1.4'

loop_
_geom_angle_atom_site_label_1
_geom_angle_atom_site_label_2
_geom_angle_atom_site_label_3
_geom_angle_site_symmetry_1
_geom_angle_site_symmetry_3
_geom_angle
_geom_angle_publ_flag
C1 O1 C4 . . 104.51(5) ?
O3 N1 O2 . . 125.05(6) ?
O3 N1 C1 . . 118.47(5) ?
O2 N1 C1 . . 116.48(6) ?
O1 C1 C2 . . 113.56(5) ?
O1 C1 N1 . . 115.88(5) ?
C2 C1 N1 . . 130.40(5) ?
C1 C2 C3 . . 104.66(5) ?
C1 C2 H2 . . 127.7 ?
C3 C2 H2 . . 127.7 ?
C4 C3 C2 . . 106.57(6) ?
C4 C3 H3 . . 126.7 ?
C2 C3 H3 . . 126.7 ?
C3 C4 O1 . . 110.71(5) ?
C3 C4 C5 . . 132.41(6) ?
O1 C4 C5 . . 116.88(5) ?
C6 C5 C4 . . 179.25(7) ?
C5 C6 C7 . . 175.08(7) ?
O4 C7 C6 . . 118.85(5) ?
O4 C7 C8 . . 122.88(5) ?
C6 C7 C8 . . 118.26(5) ?
C9 C8 C13 . . 120.49(5) ?
C9 C8 C7 . . 121.50(5) ?
C13 C8 C7 . . 118.01(5) ?
C10 C9 C8 . . 119.41(6) ?
C10 C9 H9 . . 120.3 ?
C8 C9 H9 . . 120.3 ?
C9 C10 C11 . . 120.06(6) ?
C9 C10 H10 . . 120.0 ?
C11 C10 H10 . . 120.0 ?
C10 C11 C12 . . 120.49(6) ?
C10 C11 H11 . . 119.8 ?
C12 C11 H11 . . 119.8 ?
C13 C12 C11 . . 119.86(6) ?
C13 C12 H12 . . 120.1 ?
C11 C12 H12 . . 120.1 ?
C12 C13 C8 . . 119.67(6) ?
C12 C13 H13 . . 120.2 ?
C8 C13 H13 . . 120.2 ?

loop_
_geom_bond_atom_site_label_1
_geom_bond_atom_site_label_2
_geom_bond_site_symmetry_2
_geom_bond_distance
_geom_bond_publ_flag
O1 C1 . 1.3472(7) ?
O1 C4 . 1.3779(8) ?
O2 N1 . 1.2315(7) ?
O3 N1 . 1.2298(8) ?
O4 C7 . 1.2278(8) ?
N1 C1 . 1.4298(8) ?
C1 C2 . 1.3586(9) ?
C2 C3 . 1.4205(9) ?
C2 H2 . 0.9300 ?
C3 C4 . 1.3701(9) ?
C3 H3 . 0.9300 ?
C4 C5 . 1.4073(8) ?
C5 C6 . 1.2100(8) ?
C6 C7 . 1.4525(8) ?
C7 C8 . 1.4770(8) ?
C8 C9 . 1.3990(8) ?
C8 C13 . 1.4010(8) ?
C9 C10 . 1.3915(9) ?
C9 H9 . 0.9300 ?
C10 C11 . 1.3927(11) ?
C10 H10 . 0.9300 ?
C11 C12 . 1.3953(10) ?
C11 H11 . 0.9300 ?
C12 C13 . 1.3880(9) ?
C12 H12 . 0.9300 ?
C13 H13 . 0.9300 ?

loop_
_geom_hbond_atom_site_label_D
_geom_hbond_atom_site_label_H
_geom_hbond_atom_site_label_A
_geom_hbond_site_symmetry_A
_geom_hbond_distance_DH
_geom_hbond_distance_HA
_geom_hbond_distance_DA
_geom_hbond_angle_DHA
_geom_hbond_publ_flag
C2 H2 O2 3_467 0.9300 2.4400 3.3548(9) 170.00 yes
C11 H11 O4 4_565 0.9300 2.4000 3.2487(9) 152.00 yes
C3 H3 Cg1 2_556 0.9300 2.8600 3.6284(7) 141.00 yes

loop_
_geom_torsion_atom_site_label_1
_geom_torsion_atom_site_label_2
_geom_torsion_atom_site_label_3
_geom_torsion_atom_site_label_4
_geom_torsion_site_symmetry_1
_geom_torsion_site_symmetry_2
_geom_torsion_site_symmetry_3
_geom_torsion_site_symmetry_4
_geom_torsion
_geom_torsion_publ_flag
C4 O1 C1 C2 . . . . -0.69(7) ?
C4 O1 C1 N1 . . . . 175.17(5) ?
O3 N1 C1 O1 . . . . 4.75(9) ?
O2 N1 C1 O1 . . . . -174.73(6) ?
O3 N1 C1 C2 . . . . 179.76(7) ?
O2 N1 C1 C2 . . . . 0.28(11) ?
O1 C1 C2 C3 . . . . 0.46(8) ?
N1 C1 C2 C3 . . . . -174.65(7) ?
C1 C2 C3 C4 . . . . -0.02(7) ?
C2 C3 C4 O1 . . . . -0.40(7) ?
C2 C3 C4 C5 . . . . 178.65(7) ?
C1 O1 C4 C3 . . . . 0.65(7) ?
C1 O1 C4 C5 . . . . -178.56(6) ?
O4 C7 C8 C9 . . . . 174.06(6) ?
C6 C7 C8 C9 . . . . -7.19(9) ?
O4 C7 C8 C13 . . . . -6.23(9) ?
C6 C7 C8 C13 . . . . 172.52(6) ?
C13 C8 C9 C10 . . . . -0.90(10) ?
C7 C8 C9 C10 . . . . 178.80(6) ?
C8 C9 C10 C11 . . . . 0.11(10) ?
C9 C10 C11 C12 . . . . 0.64(11) ?
C10 C11 C12 C13 . . . . -0.61(11) ?
C11 C12 C13 C8 . . . . -0.18(10) ?
C9 C8 C13 C12 . . . . 0.93(10) ?
C7 C8 C13 C12 . . . . -178.78(6) ?

loop_
_cod_related_entry_id
_cod_related_entry_database
_cod_related_entry_code
1 ChemSpider 9250741
